data_8100917
loop_
_publ_author_name
'Carrillo-Cabrera, Wilder'
'Somer, Mehmet'
'Peters, Karl'
'von Schnering, Hans Georg'

_publ_section_title
;
Crystal structure of trieuropium bis(dinitridoborate), Eu~3~[BN~2~]
~2~
;
_journal_issue 1
_journal_name_full 'Zeitschrift f\"ur Kristallographie - New Crystal Structures'
_journal_page_first 43
_journal_page_last 44
_journal_volume 216
_journal_year 2001
_chemical_formula_structural 'Eu3 [B N2]2'
_chemical_formula_sum 'B2 Eu3 N4'
_chemical_formula_weight 533.54
_chemical_name_common 'trieuropium bis(dinitridoborate)'
_space_group_IT_number 221
_symmetry_cell_setting cubic
_symmetry_space_group_name_Hall '-P 4 2 3'
_symmetry_space_group_name_H-M 'P m -3 m'
_cell_angle_alpha 90.00
_cell_angle_beta 90.00
_cell_angle_gamma 90.00
_cell_formula_units_Z 3
_cell_length_a 7.6240(10)
_cell_length_b 7.6240(10)
_cell_length_c 7.6240(10)
_cell_measurement_temperature 293(2)
_cell_volume 443.15(10)
_diffrn_ambient_temperature 293(2)
_exptl_crystal_density_diffrn 5.998
_cod_database_code 8100917

loop_
_symmetry_equiv_pos_as_xyz
'x, y, z'
'-x, -y, z'
'-x, y, -z'
'x, -y, -z'
'z, x, y'
'z, -x, -y'
'-z, -x, y'
'-z, x, -y'
'y, z, x'
'-y, z, -x'
'y, -z, -x'
'-y, -z, x'
'y, x, -z'
'-y, -x, -z'
'y, -x, z'
'-y, x, z'
'x, z, -y'
'-x, z, y'
'-x, -z, -y'
'x, -z, y'
'z, y, -x'
'z, -y, x'
'-z, y, x'
'-z, -y, -x'
'-x, -y, -z'
'x, y, -z'
'x, -y, z'
'-x, y, z'
'-z, -x, -y'
'-z, x, y'
'z, x, -y'
'z, -x, y'
'-y, -z, -x'
'y, -z, x'
'-y, z, x'
'y, z, -x'
'-y, -x, z'
'y, x, z'
'-y, x, -z'
'y, -x, -z'
'-x, -z, y'
'x, -z, -y'
'x, z, y'
'-x, z, -y'
'-z, -y, x'
'-z, y, -x'
'z, -y, -x'
'z, y, x'

loop_
_atom_site_label
_atom_site_type_symbol
_atom_site_fract_x
_atom_site_fract_y
_atom_site_fract_z
_atom_site_U_iso_or_equiv
_atom_site_adp_type
_atom_site_occupancy
_atom_site_symmetry_multiplicity
_atom_site_Wyckoff_symbol
_atom_site_calc_flag
_atom_site_refinement_flags
_atom_site_disorder_assembly
_atom_site_disorder_group
Eu1 Eu 0.26123(9) 0.26123(9) 0.26123(9) 0.0139(6) Uani 0.975(2) 8 g d SP . .
Eu2A Eu 0.0000 0.0000 0.0000 0.0070(9) Uani 1 1 a d S . .
Eu2B Eu 0.5000 0.5000 0.5000 0.038(8) Uani 0.199(17) 1 b d SP . .
N1 N 0.327(3) 0.0000 0.0000 0.015(5) Uiso 1 6 e d S . .
N2 N 0.174(3) 0.5000 0.5000 0.010(4) Uiso 1 6 f d S . .
B1 B 0.5000 0.0000 0.0000 0.027(13) Uiso 1 3 d d S . .
B2 B 0.0000 0.5000 0.5000 0.015(9) Uiso 1 3 c d S . .

loop_
_atom_site_aniso_label
_atom_site_aniso_U_11
_atom_site_aniso_U_22
_atom_site_aniso_U_33
_atom_site_aniso_U_23
_atom_site_aniso_U_13
_atom_site_aniso_U_12
Eu1 0.0139(6) 0.0139(6) 0.0139(6) 0.0011(3) 0.0011(3) 0.0011(3)
Eu2A 0.0070(9) 0.0070(9) 0.0070(9) 0.000 0.000 0.000
Eu2B 0.038(8) 0.038(8) 0.038(8) 0.000 0.000 0.000

loop_
_geom_bond_atom_site_label_1
_geom_bond_atom_site_label_2
_geom_bond_distance
_geom_bond_site_symmetry_2
_geom_bond_publ_flag
Eu1 N2 2.659(5) 9 ?
Eu1 N2 2.659(5) 5 ?
Eu1 N2 2.659(5) . ?
Eu1 N1 2.860(4) 9 ?
Eu1 N1 2.860(4) . ?
Eu1 N1 2.860(4) 5 ?
Eu1 Eu2B 3.1530(13) . ?
Eu1 B2 3.2549(5) 9 ?
Eu1 B2 3.2549(5) 5 ?
Eu1 B2 3.2549(5) . ?
Eu1 Eu2A 3.4496(13) . ?
Eu1 Eu1 3.6408(15) 27_565 ?
Eu2A N1 2.49(2) . ?
Eu2A N1 2.49(2) 33 ?
Eu2A N1 2.49(2) 9 ?
Eu2A N1 2.49(2) 29 ?
Eu2A N1 2.49(2) 5 ?
Eu2A N1 2.49(2) 25 ?
Eu2A Eu1 3.4496(13) 25 ?
Eu2A Eu1 3.4496(13) 27 ?
Eu2A Eu1 3.4496(13) 28 ?
Eu2A Eu1 3.4496(13) 3 ?
Eu2A Eu1 3.4496(13) 26 ?
Eu2B N2 2.48(2) 9 ?
Eu2B N2 2.48(2) 5 ?
Eu2B N2 2.48(2) . ?
Eu2B N2 2.48(2) 33_666 ?
Eu2B N2 2.48(2) 29_666 ?
Eu2B N2 2.48(2) 25_666 ?
Eu2B Eu1 3.1530(13) 25_666 ?
Eu2B Eu1 3.1530(13) 2_665 ?
Eu2B Eu1 3.1530(13) 28_655 ?
Eu2B Eu1 3.1530(13) 3_656 ?
Eu2B Eu1 3.1530(13) 4_566 ?
N1 B1 1.32(2) . ?
N1 Eu1 2.860(4) 4 ?
N1 Eu1 2.860(4) 26 ?
N1 Eu1 2.860(4) 27 ?
N2 B2 1.33(2) . ?
N2 Eu1 2.659(5) 4_566 ?
N2 Eu1 2.659(5) 26_556 ?
N2 Eu1 2.659(5) 27_565 ?
B2 N2 1.33(2) 25_566 ?
B2 Eu1 3.2549(6) 28 ?
B2 Eu1 3.2549(6) 4_566 ?
B2 Eu1 3.2549(6) 2_565 ?
B2 Eu1 3.2549(6) 26_556 ?
B2 Eu1 3.2549(6) 3_556 ?
B2 Eu1 3.2549(6) 27_565 ?
B2 Eu1 3.2549(5) 25_566 ?
B1 N1 1.32(2) 25_655 ?
